data_1514470
loop_
_publ_author_name
'Wise, Matthew D.'
'Ruggi, Albert'
'Pascu, Mirela'
'Scopelliti, Rosario'
'Severin, Kay'

_publ_section_title
;
 Clathrochelate-based bipyridyl ligands of nanoscale dimensions:
 easy-to-access building blocks for supramolecular chemistry
;
_journal_issue 4
_journal_name_full 'Chemical Science'
_journal_page_first 1658
_journal_paper_doi 10.1039/c3sc50155h
_journal_volume 4
_journal_year 2013
_chemical_formula_moiety 'C28 H32 B2 Fe N8 O6, 2(C7 H8)'
_chemical_formula_sum 'C42 H48 B2 Fe N8 O6'
_chemical_formula_weight 838.35
_space_group_IT_number 15
_symmetry_cell_setting monoclinic
_symmetry_space_group_name_Hall '-C 2yc'
_symmetry_space_group_name_H-M 'C 1 2/c 1'
_atom_sites_solution_hydrogens geom
_atom_sites_solution_primary direct
_atom_sites_solution_secondary difmap
_audit_creation_method SHELXL-97
_audit_update_record
;
2012-06-14 # Formatted by publCIF
;
_cell_angle_alpha 90.00
_cell_angle_beta 118.680(9)
_cell_angle_gamma 90.00
_cell_formula_units_Z 4
_cell_length_a 23.705(5)
_cell_length_b 9.3657(12)
_cell_length_c 20.454(3)
_cell_measurement_reflns_used 189
_cell_measurement_temperature 100(2)
_cell_measurement_theta_max 22
_cell_measurement_theta_min 3
_cell_volume 3983.9(12)
_computing_cell_refinement 'Dirax/lsq (Duisenberg & Schreurs, 1989-2000)'
_computing_data_collection 'Collect (Bruker AXS BV, 1997-2004)'
_computing_data_reduction 'EvalCCD (Duisenberg & Schreurs, 1990-2000)'
_computing_molecular_graphics 'Bruker SHELXTL'
_computing_publication_material 'Bruker SHELXTL'
_computing_structure_refinement 'SHELXL-97 (Sheldrick, 1997)'
_computing_structure_solution 'SHELXS-97 (Sheldrick, 1990)'
_diffrn_ambient_temperature 100(2)
_diffrn_measured_fraction_theta_full 0.997
_diffrn_measured_fraction_theta_max 0.997
_diffrn_measurement_device_type 'Bruker APEX II CCD'
_diffrn_measurement_method 'phi and omega scans'
_diffrn_radiation_monochromator graphite
_diffrn_radiation_source 'fine-focus sealed tube'
_diffrn_radiation_type MoK\a
_diffrn_radiation_wavelength 0.71073
_diffrn_reflns_av_R_equivalents 0.0514
_diffrn_reflns_av_sigmaI/netI 0.0427
_diffrn_reflns_limit_h_max 30
_diffrn_reflns_limit_h_min -30
_diffrn_reflns_limit_k_max 12
_diffrn_reflns_limit_k_min -12
_diffrn_reflns_limit_l_max 26
_diffrn_reflns_limit_l_min -26
_diffrn_reflns_number 23221
_diffrn_reflns_theta_full 27.50
_diffrn_reflns_theta_max 27.50
_diffrn_reflns_theta_min 3.38
_exptl_absorpt_coefficient_mu 0.439
_exptl_absorpt_correction_T_max 0.7456
_exptl_absorpt_correction_T_min 0.5087
_exptl_absorpt_correction_type multi-scan
_exptl_absorpt_process_details 'SADABS 2008, Bruker AXS, 2008'
_exptl_crystal_colour red
_exptl_crystal_density_diffrn 1.398
_exptl_crystal_density_method 'not measured'
_exptl_crystal_description prismatic
_exptl_crystal_F_000 1760
_exptl_crystal_size_max 0.44
_exptl_crystal_size_mid 0.12
_exptl_crystal_size_min 0.12
_refine_diff_density_max 0.379
_refine_diff_density_min -0.522
_refine_diff_density_rms 0.059
_refine_ls_extinction_method none
_refine_ls_goodness_of_fit_ref 1.110
_refine_ls_hydrogen_treatment constr
_refine_ls_matrix_type full
_refine_ls_number_parameters 267
_refine_ls_number_reflns 4570
_refine_ls_number_restraints 0
_refine_ls_restrained_S_all 1.110
_refine_ls_R_factor_all 0.0572
_refine_ls_R_factor_gt 0.0406
_refine_ls_shift/su_max 0.000
_refine_ls_shift/su_mean 0.000
_refine_ls_structure_factor_coef Fsqd
_refine_ls_weighting_details 'calc w=1/[\s^2^(Fo^2^)+(0.0202P)^2^+5.9823P] where P=(Fo^2^+2Fc^2^)/3'
_refine_ls_weighting_scheme calc
_refine_ls_wR_factor_gt 0.0794
_refine_ls_wR_factor_ref 0.0865
_reflns_number_gt 3742
_reflns_number_total 4570
_reflns_threshold_expression >2sigma(I)
_cod_data_source_file c3sc50155h.txt
_cod_data_source_block mdw2-7a
_cod_original_cell_volume 3983.8(11)
_cod_original_sg_symbol_H-M 'C 2/c'
_cod_database_code 1514470

loop_
_symmetry_equiv_pos_as_xyz
'x, y, z'
'-x, y, -z+1/2'
'x+1/2, y+1/2, z'
'-x+1/2, y+1/2, -z+1/2'
'-x, -y, -z'
'x, -y, z-1/2'
'-x+1/2, -y+1/2, -z'
'x+1/2, -y+1/2, z-1/2'

loop_
_atom_site_label
_atom_site_type_symbol
_atom_site_fract_x
_atom_site_fract_y
_atom_site_fract_z
_atom_site_U_iso_or_equiv
_atom_site_adp_type
_atom_site_occupancy
_atom_site_symmetry_multiplicity
_atom_site_calc_flag
_atom_site_refinement_flags
Fe1 Fe 0.0000 0.40625(4) 0.2500 0.00988(9) Uani 1 2 d S
O1 O 0.10637(6) 0.26219(13) 0.24403(7) 0.0138(3) Uani 1 1 d .
O2 O 0.12140(6) 0.52163(13) 0.27008(7) 0.0129(3) Uani 1 1 d .
O3 O 0.04784(6) 0.43559(13) 0.14322(6) 0.0133(3) Uani 1 1 d .
N1 N 0.05208(7) 0.24876(15) 0.25225(8) 0.0111(3) Uani 1 1 d .
N2 N 0.07798(7) 0.51383(15) 0.29705(8) 0.0114(3) Uani 1 1 d .
N3 N -0.00245(7) 0.45838(15) 0.15827(8) 0.0113(3) Uani 1 1 d .
N4 N 0.27444(7) 0.41596(18) 0.16665(8) 0.0196(3) Uani 1 1 d .
B1 B 0.10934(9) 0.4055(2) 0.21333(11) 0.0127(4) Uani 1 1 d .
C1 C 0.02995(8) 0.11869(18) 0.24825(9) 0.0120(4) Uani 1 1 d .
C2 C 0.05987(8) -0.01509(19) 0.23899(10) 0.0159(4) Uani 1 1 d .
H2A H 0.1009 -0.0332 0.2849 0.019 Uiso 1 1 calc R
H2B H 0.0693 -0.0033 0.1971 0.019 Uiso 1 1 calc R
C3 C 0.01455(9) -0.1429(2) 0.22347(10) 0.0182(4) Uani 1 1 d .
H3A H 0.0387 -0.2327 0.2299 0.022 Uiso 1 1 calc R
H3B H -0.0205 -0.1386 0.1713 0.022 Uiso 1 1 calc R
C4 C 0.09601(8) 0.56808(18) 0.36326(9) 0.0118(3) Uani 1 1 d .
C5 C 0.15621(8) 0.6530(2) 0.40793(10) 0.0160(4) Uani 1 1 d .
H5A H 0.1527 0.7460 0.3833 0.019 Uiso 1 1 calc R
H5B H 0.1934 0.6010 0.4101 0.019 Uiso 1 1 calc R
C6 C 0.16719(9) 0.6784(2) 0.48751(10) 0.0212(4) Uani 1 1 d .
H6A H 0.1843 0.5899 0.5170 0.025 Uiso 1 1 calc R
H6B H 0.1999 0.7543 0.5114 0.025 Uiso 1 1 calc R
C7 C -0.04942(8) 0.54045(19) 0.11164(9) 0.0122(3) Uani 1 1 d .
C8 C -0.05545(8) 0.6007(2) 0.04064(9) 0.0156(4) Uani 1 1 d .
H8A H -0.0686 0.5242 0.0027 0.019 Uiso 1 1 calc R
H8B H -0.0132 0.6377 0.0497 0.019 Uiso 1 1 calc R
C9 C -0.10539(9) 0.7222(2) 0.01112(10) 0.0193(4) Uani 1 1 d .
H9A H -0.0871 0.8084 0.0422 0.023 Uiso 1 1 calc R
H9B H -0.1156 0.7461 -0.0406 0.023 Uiso 1 1 calc R
C10 C 0.16755(8) 0.40704(19) 0.19474(9) 0.0126(3) Uani 1 1 d .
C11 C 0.18253(9) 0.5293(2) 0.16661(10) 0.0171(4) Uani 1 1 d .
H11 H 0.1566 0.6124 0.1560 0.021 Uiso 1 1 calc R
C12 C 0.23552(9) 0.5289(2) 0.15412(10) 0.0192(4) Uani 1 1 d .
H12 H 0.2447 0.6138 0.1356 0.023 Uiso 1 1 calc R
C13 C 0.25927(9) 0.2976(2) 0.19215(10) 0.0208(4) Uani 1 1 d .
H13 H 0.2853 0.2152 0.2009 0.025 Uiso 1 1 calc R
C14 C 0.20747(9) 0.2888(2) 0.20656(10) 0.0175(4) Uani 1 1 d .
H14 H 0.1992 0.2020 0.2245 0.021 Uiso 1 1 calc R
C15 C -0.15032(10) 0.1178(2) 0.00637(11) 0.0241(4) Uani 1 1 d .
C16 C -0.17506(10) 0.0814(2) -0.06850(11) 0.0266(5) Uani 1 1 d .
H16 H -0.2189 0.0537 -0.0967 0.032 Uiso 1 1 calc R
C17 C -0.13644(11) 0.0850(2) -0.10241(11) 0.0276(5) Uani 1 1 d .
H17 H -0.1539 0.0597 -0.1534 0.033 Uiso 1 1 calc R
C18 C -0.07228(11) 0.1257(2) -0.06192(12) 0.0284(5) Uani 1 1 d .
H18 H -0.0457 0.1265 -0.0849 0.034 Uiso 1 1 calc R
C19 C -0.04737(10) 0.1651(2) 0.01221(12) 0.0278(5) Uani 1 1 d .
H19 H -0.0038 0.1947 0.0399 0.033 Uiso 1 1 calc R
C20 C -0.08618(10) 0.1611(2) 0.04578(11) 0.0256(5) Uani 1 1 d .
H20 H -0.0688 0.1883 0.0966 0.031 Uiso 1 1 calc R
C21 C -0.19097(12) 0.1076(3) 0.04509(14) 0.0389(6) Uani 1 1 d .
H21A H -0.2365 0.1171 0.0082 0.058 Uiso 1 1 calc R
H21B H -0.1789 0.1843 0.0820 0.058 Uiso 1 1 calc R
H21C H -0.1838 0.0149 0.0701 0.058 Uiso 1 1 calc R

loop_
_atom_site_aniso_label
_atom_site_aniso_U_11
_atom_site_aniso_U_22
_atom_site_aniso_U_33
_atom_site_aniso_U_23
_atom_site_aniso_U_13
_atom_site_aniso_U_12
Fe1 0.00753(17) 0.01026(17) 0.01127(17) 0.000 0.00405(14) 0.000
O1 0.0092(6) 0.0148(6) 0.0198(6) 0.0017(5) 0.0089(5) 0.0004(5)
O2 0.0100(6) 0.0156(6) 0.0155(6) -0.0015(5) 0.0080(5) -0.0022(5)
O3 0.0084(6) 0.0192(7) 0.0139(6) 0.0005(5) 0.0067(5) 0.0014(5)
N1 0.0081(7) 0.0133(7) 0.0118(7) 0.0007(6) 0.0047(6) 0.0011(6)
N2 0.0086(7) 0.0123(7) 0.0135(7) 0.0009(6) 0.0056(6) 0.0007(6)
N3 0.0083(7) 0.0127(7) 0.0126(7) -0.0020(6) 0.0047(6) -0.0002(6)
N4 0.0131(7) 0.0308(9) 0.0152(8) -0.0038(7) 0.0071(6) -0.0031(7)
B1 0.0104(9) 0.0122(9) 0.0136(9) -0.0012(8) 0.0043(8) 0.0012(8)
C1 0.0104(8) 0.0130(9) 0.0101(8) 0.0006(6) 0.0030(7) 0.0012(6)
C2 0.0144(9) 0.0133(9) 0.0199(9) -0.0010(7) 0.0081(8) 0.0020(7)
C3 0.0200(9) 0.0117(8) 0.0212(9) -0.0014(7) 0.0086(8) 0.0006(7)
C4 0.0099(8) 0.0113(8) 0.0114(8) 0.0008(6) 0.0028(7) 0.0005(6)
C5 0.0105(8) 0.0204(9) 0.0150(9) -0.0022(7) 0.0043(7) -0.0040(7)
C6 0.0129(9) 0.0325(11) 0.0140(9) -0.0040(8) 0.0030(8) -0.0066(8)
C7 0.0099(8) 0.0126(8) 0.0121(8) -0.0012(7) 0.0038(7) -0.0013(7)
C8 0.0136(8) 0.0212(9) 0.0122(8) 0.0026(7) 0.0064(7) 0.0012(7)
C9 0.0189(9) 0.0248(10) 0.0125(9) 0.0056(7) 0.0062(8) 0.0058(8)
C10 0.0097(8) 0.0176(9) 0.0078(8) -0.0021(7) 0.0021(7) -0.0015(7)
C11 0.0173(9) 0.0170(9) 0.0188(9) -0.0028(7) 0.0101(8) -0.0003(7)
C12 0.0204(10) 0.0208(10) 0.0194(9) -0.0038(8) 0.0120(8) -0.0065(8)
C13 0.0157(9) 0.0292(11) 0.0172(9) 0.0037(8) 0.0076(8) 0.0074(8)
C14 0.0159(9) 0.0205(10) 0.0168(9) 0.0035(7) 0.0085(8) 0.0035(8)
C15 0.0289(11) 0.0196(10) 0.0271(11) 0.0065(8) 0.0162(9) 0.0022(8)
C16 0.0233(10) 0.0260(11) 0.0261(11) 0.0026(9) 0.0084(9) -0.0046(9)
C17 0.0363(12) 0.0261(11) 0.0198(10) -0.0027(9) 0.0130(9) -0.0039(10)
C18 0.0318(12) 0.0302(12) 0.0311(12) -0.0037(9) 0.0214(10) -0.0049(9)
C19 0.0250(11) 0.0301(12) 0.0260(11) -0.0030(9) 0.0104(9) -0.0058(9)
C20 0.0342(12) 0.0239(11) 0.0178(10) 0.0000(8) 0.0118(9) -0.0024(9)
C21 0.0447(14) 0.0411(14) 0.0422(14) 0.0082(11) 0.0301(12) 0.0014(12)

loop_
_atom_type_symbol
_atom_type_description
_atom_type_scat_dispersion_real
_atom_type_scat_dispersion_imag
_atom_type_scat_source
C C 0.0033 0.0016 'International Tables Vol C Tables 4.2.6.8 and 6.1.1.4'
H H 0.0000 0.0000 'International Tables Vol C Tables 4.2.6.8 and 6.1.1.4'
B B 0.0013 0.0007 'International Tables Vol C Tables 4.2.6.8 and 6.1.1.4'
N N 0.0061 0.0033 'International Tables Vol C Tables 4.2.6.8 and 6.1.1.4'
O O 0.0106 0.0060 'International Tables Vol C Tables 4.2.6.8 and 6.1.1.4'
Fe Fe 0.3463 0.8444 'International Tables Vol C Tables 4.2.6.8 and 6.1.1.4'

loop_
_geom_angle_atom_site_label_1
_geom_angle_atom_site_label_2
_geom_angle_atom_site_label_3
_geom_angle
_geom_angle_site_symmetry_1
_geom_angle_site_symmetry_3
N1 Fe1 N1 78.88(9) . 2
N1 Fe1 N2 86.40(6) . .
N1 Fe1 N2 151.33(6) 2 .
N1 Fe1 N2 151.33(6) . 2
N1 Fe1 N2 86.40(6) 2 2
N2 Fe1 N2 116.35(9) . 2
N1 Fe1 N3 86.32(6) . .
N1 Fe1 N3 117.30(6) 2 .
N2 Fe1 N3 85.76(6) . .
N2 Fe1 N3 78.74(6) 2 .
N1 Fe1 N3 117.30(6) . 2
N1 Fe1 N3 86.31(6) 2 2
N2 Fe1 N3 78.74(6) . 2
N2 Fe1 N3 85.76(6) 2 2
N3 Fe1 N3 150.42(9) . 2
N1 O1 B1 111.51(12) . .
N2 O2 B1 111.39(12) . .
N3 O3 B1 111.21(12) . .
C1 N1 O1 116.40(14) . .
C1 N1 Fe1 118.72(12) . .
O1 N1 Fe1 123.78(10) . .
C4 N2 O2 117.08(14) . .
C4 N2 Fe1 118.79(12) . .
O2 N2 Fe1 123.51(10) . .
C7 N3 O3 116.74(14) . .
C7 N3 Fe1 118.58(12) . .
O3 N3 Fe1 123.73(10) . .
C12 N4 C13 115.79(16) . .
O1 B1 O3 110.45(14) . .
O1 B1 O2 110.61(14) . .
O3 B1 O2 109.67(14) . .
O1 B1 C10 109.14(14) . .
O3 B1 C10 108.93(14) . .
O2 B1 C10 107.99(14) . .
N1 C1 C1 111.53(10) . 2
N1 C1 C2 125.82(16) . .
C1 C1 C2 122.63(10) 2 .
C1 C2 C3 110.59(15) . .
C1 C2 H2A 109.5 . .
C3 C2 H2A 109.5 . .
C1 C2 H2B 109.5 . .
C3 C2 H2B 109.5 . .
H2A C2 H2B 108.1 . .
C2 C3 C3 111.08(13) . 2
C2 C3 H3A 109.4 . .
C3 C3 H3A 109.4 2 .
C2 C3 H3B 109.4 . .
C3 C3 H3B 109.4 2 .
H3A C3 H3B 108.0 . .
N2 C4 C7 111.79(15) . 2
N2 C4 C5 125.28(16) . .
C7 C4 C5 122.91(15) 2 .
C4 C5 C6 110.78(15) . .
C4 C5 H5A 109.5 . .
C6 C5 H5A 109.5 . .
C4 C5 H5B 109.5 . .
C6 C5 H5B 109.5 . .
H5A C5 H5B 108.1 . .
C9 C6 C5 112.48(15) 2 .
C9 C6 H6A 109.1 2 .
C5 C6 H6A 109.1 . .
C9 C6 H6B 109.1 2 .
C5 C6 H6B 109.1 . .
H6A C6 H6B 107.8 . .
N3 C7 C4 111.89(15) . 2
N3 C7 C8 125.30(16) . .
C4 C7 C8 122.81(15) 2 .
C7 C8 C9 110.84(15) . .
C7 C8 H8A 109.5 . .
C9 C8 H8A 109.5 . .
C7 C8 H8B 109.5 . .
C9 C8 H8B 109.5 . .
H8A C8 H8B 108.1 . .
C6 C9 C8 110.86(16) 2 .
C6 C9 H9A 109.5 2 .
C8 C9 H9A 109.5 . .
C6 C9 H9B 109.5 2 .
C8 C9 H9B 109.5 . .
H9A C9 H9B 108.1 . .
C14 C10 C11 115.68(16) . .
C14 C10 B1 122.75(16) . .
C11 C10 B1 121.55(16) . .
C12 C11 C10 120.00(18) . .
C12 C11 H11 120.0 . .
C10 C11 H11 120.0 . .
N4 C12 C11 124.23(18) . .
N4 C12 H12 117.9 . .
C11 C12 H12 117.9 . .
N4 C13 C14 123.78(18) . .
N4 C13 H13 118.1 . .
C14 C13 H13 118.1 . .
C13 C14 C10 120.48(18) . .
C13 C14 H14 119.8 . .
C10 C14 H14 119.8 . .
C16 C15 C20 118.21(19) . .
C16 C15 C21 121.4(2) . .
C20 C15 C21 120.4(2) . .
C17 C16 C15 120.77(19) . .
C17 C16 H16 119.6 . .
C15 C16 H16 119.6 . .
C16 C17 C18 120.25(19) . .
C16 C17 H17 119.9 . .
C18 C17 H17 119.9 . .
C19 C18 C17 119.6(2) . .
C19 C18 H18 120.2 . .
C17 C18 H18 120.2 . .
C18 C19 C20 119.9(2) . .
C18 C19 H19 120.1 . .
C20 C19 H19 120.1 . .
C19 C20 C15 121.27(19) . .
C19 C20 H20 119.4 . .
C15 C20 H20 119.4 . .
C15 C21 H21A 109.5 . .
C15 C21 H21B 109.5 . .
H21A C21 H21B 109.5 . .
C15 C21 H21C 109.5 . .
H21A C21 H21C 109.5 . .
H21B C21 H21C 109.5 . .

loop_
_geom_bond_atom_site_label_1
_geom_bond_atom_site_label_2
_geom_bond_distance
_geom_bond_site_symmetry_2
Fe1 N1 1.9098(15) .
Fe1 N1 1.9098(15) 2
Fe1 N2 1.9106(15) .
Fe1 N2 1.9107(15) 2
Fe1 N3 1.9124(14) .
Fe1 N3 1.9124(14) 2
O1 N1 1.3813(18) .
O1 B1 1.497(2) .
O2 N2 1.3836(18) .
O2 B1 1.515(2) .
O3 N3 1.3834(18) .
O3 B1 1.502(2) .
N1 C1 1.313(2) .
N2 C4 1.311(2) .
N3 C7 1.312(2) .
N4 C12 1.345(3) .
N4 C13 1.346(3) .
B1 C10 1.598(3) .
C1 C1 1.455(3) 2
C1 C2 1.496(2) .
C2 C3 1.536(2) .
C2 H2A 0.9900 .
C2 H2B 0.9900 .
C3 C3 1.540(4) 2
C3 H3A 0.9900 .
C3 H3B 0.9900 .
C4 C7 1.447(2) 2
C4 C5 1.501(2) .
C5 C6 1.539(2) .
C5 H5A 0.9900 .
C5 H5B 0.9900 .
C6 C9 1.535(3) 2
C6 H6A 0.9900 .
C6 H6B 0.9900 .
C7 C4 1.447(2) 2
C7 C8 1.500(2) .
C8 C9 1.541(2) .
C8 H8A 0.9900 .
C8 H8B 0.9900 .
C9 C6 1.535(3) 2
C9 H9A 0.9900 .
C9 H9B 0.9900 .
C10 C14 1.400(2) .
C10 C11 1.402(3) .
C11 C12 1.397(3) .
C11 H11 0.9500 .
C12 H12 0.9500 .
C13 C14 1.396(3) .
C13 H13 0.9500 .
C14 H14 0.9500 .
C15 C16 1.394(3) .
C15 C20 1.396(3) .
C15 C21 1.516(3) .
C16 C17 1.389(3) .
C16 H16 0.9500 .
C17 C18 1.391(3) .
C17 H17 0.9500 .
C18 C19 1.387(3) .
C18 H18 0.9500 .
C19 C20 1.388(3) .
C19 H19 0.9500 .
C20 H20 0.9500 .
C21 H21A 0.9800 .
C21 H21B 0.9800 .
C21 H21C 0.9800 .

loop_
_geom_torsion_atom_site_label_1
_geom_torsion_atom_site_label_2
_geom_torsion_atom_site_label_3
_geom_torsion_atom_site_label_4
_geom_torsion
_geom_torsion_site_symmetry_1
_geom_torsion_site_symmetry_4
B1 O1 N1 C1 152.59(15) . .
B1 O1 N1 Fe1 -15.23(17) . .
N1 Fe1 N1 C1 2.77(9) 2 .
N2 Fe1 N1 C1 158.04(13) . .
N2 Fe1 N1 C1 -57.7(2) 2 .
N3 Fe1 N1 C1 -115.99(13) . .
N3 Fe1 N1 C1 82.68(14) 2 .
N1 Fe1 N1 O1 170.32(16) 2 .
N2 Fe1 N1 O1 -34.40(12) . .
N2 Fe1 N1 O1 109.86(15) 2 .
N3 Fe1 N1 O1 51.57(12) . .
N3 Fe1 N1 O1 -109.77(12) 2 .
B1 O2 N2 C4 155.08(15) . .
B1 O2 N2 Fe1 -15.74(17) . .
N1 Fe1 N2 C4 -118.56(13) . .
N1 Fe1 N2 C4 -59.8(2) 2 .
N2 Fe1 N2 C4 79.67(13) 2 .
N3 Fe1 N2 C4 154.88(14) . .
N3 Fe1 N2 C4 0.20(13) 2 .
N1 Fe1 N2 O2 52.12(12) . .
N1 Fe1 N2 O2 110.93(15) 2 .
N2 Fe1 N2 O2 -109.65(12) 2 .
N3 Fe1 N2 O2 -34.44(12) . .
N3 Fe1 N2 O2 170.88(13) 2 .
B1 O3 N3 C7 152.42(15) . .
B1 O3 N3 Fe1 -16.28(17) . .
N1 Fe1 N3 C7 158.28(14) . .
N1 Fe1 N3 C7 82.81(14) 2 .
N2 Fe1 N3 C7 -115.06(14) . .
N2 Fe1 N3 C7 2.88(13) 2 .
N3 Fe1 N3 C7 -56.89(12) 2 .
N1 Fe1 N3 O3 -33.22(12) . .
N1 Fe1 N3 O3 -108.70(12) 2 .
N2 Fe1 N3 O3 53.43(12) . .
N2 Fe1 N3 O3 171.37(13) 2 .
N3 Fe1 N3 O3 111.61(12) 2 .
N1 O1 B1 O3 -52.64(17) . .
N1 O1 B1 O2 68.96(16) . .
N1 O1 B1 C10 -172.38(12) . .
N3 O3 B1 O1 69.89(17) . .
N3 O3 B1 O2 -52.27(18) . .
N3 O3 B1 C10 -170.25(13) . .
N2 O2 B1 O1 -52.00(17) . .
N2 O2 B1 O3 70.06(17) . .
N2 O2 B1 C10 -171.36(13) . .
O1 N1 C1 C1 -175.47(15) . 2
Fe1 N1 C1 C1 -7.0(2) . 2
O1 N1 C1 C2 2.8(2) . .
Fe1 N1 C1 C2 171.29(13) . .
N1 C1 C2 C3 -170.47(16) . .
C1 C1 C2 C3 7.6(3) 2 .
C1 C2 C3 C3 -45.2(2) . 2
O2 N2 C4 C7 -174.08(13) . 2
Fe1 N2 C4 C7 -2.80(19) . 2
O2 N2 C4 C5 7.8(2) . .
Fe1 N2 C4 C5 179.06(13) . .
N2 C4 C5 C6 -170.84(17) . .
C7 C4 C5 C6 11.2(2) 2 .
C4 C5 C6 C9 -44.1(2) . 2
O3 N3 C7 C4 -174.33(13) . 2
Fe1 N3 C7 C4 -5.03(19) . 2
O3 N3 C7 C8 5.4(2) . .
Fe1 N3 C7 C8 174.70(13) . .
N3 C7 C8 C9 -164.88(17) . .
C4 C7 C8 C9 14.8(2) 2 .
C7 C8 C9 C6 -46.9(2) . 2
O1 B1 C10 C14 0.2(2) . .
O3 B1 C10 C14 -120.51(17) . .
O2 B1 C10 C14 120.45(17) . .
O1 B1 C10 C11 -178.61(15) . .
O3 B1 C10 C11 60.7(2) . .
O2 B1 C10 C11 -58.3(2) . .
C14 C10 C11 C12 -1.7(3) . .
B1 C10 C11 C12 177.14(16) . .
C13 N4 C12 C11 0.7(3) . .
C10 C11 C12 N4 0.7(3) . .
C12 N4 C13 C14 -1.0(3) . .
N4 C13 C14 C10 0.0(3) . .
C11 C10 C14 C13 1.4(3) . .
B1 C10 C14 C13 -177.44(16) . .
C20 C15 C16 C17 1.4(3) . .
C21 C15 C16 C17 -177.1(2) . .
C15 C16 C17 C18 -0.2(3) . .
C16 C17 C18 C19 -1.1(3) . .
C17 C18 C19 C20 1.2(3) . .
C18 C19 C20 C15 0.1(3) . .
C16 C15 C20 C19 -1.3(3) . .
C21 C15 C20 C19 177.1(2) . .
